data_4087517
loop_
_publ_author_name
'Johnson, Sara A.'
'Kiernicki, John J.'
'Fanwick, Phillip E.'
'Bart, Suzanne C.'

_publ_section_title
;
 New Benzylpotassium Reagents and Their Utility for the Synthesis of
 Homoleptic Uranium(IV) Benzyl Derivatives
;
_journal_issue 12
_journal_name_full Organometallics
_journal_page_first 2889
_journal_paper_doi 10.1021/acs.organomet.5b00212
_journal_volume 34
_journal_year 2015
_chemical_formula_moiety 'C32 H36 O4 U1'
_chemical_formula_sum 'C32 H36 O4 U'
_chemical_formula_weight 722.64
_space_group_crystal_system monoclinic
_space_group_IT_number 13
_space_group_name_Hall '-P 2yc'
_space_group_name_H-M_alt 'P 1 2/c 1'
_atom_sites_solution_hydrogens geom
_atom_sites_solution_primary iterative
_atom_sites_solution_secondary difmap
_audit_creation_method SHELXL-2014/7
_cell_angle_alpha 90
_cell_angle_beta 108.171(2)
_cell_angle_gamma 90
_cell_formula_units_Z 4
_cell_length_a 15.0546(6)
_cell_length_b 12.9697(4)
_cell_length_c 15.2621(4)
_cell_measurement_reflns_used 37805
_cell_measurement_temperature 200(2)
_cell_measurement_theta_max 67.818
_cell_measurement_theta_min 3.089
_cell_volume 2831.37(16)
_computing_cell_refinement 'HKL3000 (Otwinowski & Minor, 1997)'
_computing_data_collection 'Crystal Clear(Rigaku 2001)'
_computing_data_reduction 'HKL3000 (Otwinowski & Minor, 1997)'
_computing_publication_material 'local programs'
_computing_structure_refinement 'SHELXL-2014/7 (Sheldrick, 2014)'
_computing_structure_solution 'SHELXT (Sheldrick)'
_diffrn_ambient_temperature 200(2)
_diffrn_measured_fraction_theta_full 0.985
_diffrn_measured_fraction_theta_max 0.985
_diffrn_measurement_details
;
Data were collected on a Rigaku Rapid which has a quarter 
chi circle and a 200 degree curved image plate at a fixed 
distance of 127.4mm.  Strategy was optimized using the 
CrystalClear software.  The completeness is the best 
that can be obtained with this geometry. The missing data are not 
cusp data but mostly high angle data.
Also the use of HKL3000/SCALEPACK lowers the number 
of observed data as inconsistent equivalents are removed 
from the data set and not included in the collected total.
;
_diffrn_measurement_device_type 'Rigaku Rapid II'
_diffrn_measurement_method \w
_diffrn_radiation_type CuK\a
_diffrn_radiation_wavelength 1.54178
_diffrn_reflns_av_R_equivalents 0.077
_diffrn_reflns_av_unetI/netI 0.0267
_diffrn_reflns_Laue_measured_fraction_max 0.985
_diffrn_reflns_limit_h_max 17
_diffrn_reflns_limit_h_min 0
_diffrn_reflns_limit_k_max 15
_diffrn_reflns_limit_k_min 0
_diffrn_reflns_limit_l_max 17
_diffrn_reflns_limit_l_min -18
_diffrn_reflns_number 37805
_diffrn_reflns_point_group_measured_fraction_full 0.985
_diffrn_reflns_point_group_measured_fraction_max 0.985
_diffrn_reflns_theta_full 67.679
_diffrn_reflns_theta_max 67.818
_diffrn_reflns_theta_min 3.089
_diffrn_source 'microfocus source'
_exptl_absorpt_coefficient_mu 16.404
_exptl_absorpt_correction_T_max 0.611
_exptl_absorpt_correction_T_min 0.002
_exptl_absorpt_correction_type multi-scan
_exptl_absorpt_process_details 'SCALEPACK (Otwinowski & Minor, 1997)'
_exptl_crystal_colour orange
_exptl_crystal_density_diffrn 1.695
_exptl_crystal_description platelet
_exptl_crystal_F_000 1408
_exptl_crystal_size_max 0.200
_exptl_crystal_size_mid 0.200
_exptl_crystal_size_min 0.030
_refine_diff_density_max 0.881
_refine_diff_density_min -1.544
_refine_diff_density_rms 0.193
_refine_ls_extinction_method none
_refine_ls_goodness_of_fit_ref 1.130
_refine_ls_hydrogen_treatment constr
_refine_ls_matrix_type full
_refine_ls_number_parameters 339
_refine_ls_number_reflns 5066
_refine_ls_number_restraints 0
_refine_ls_restrained_S_all 1.130
_refine_ls_R_factor_all 0.0467
_refine_ls_R_factor_gt 0.0411
_refine_ls_shift/su_max 0.000
_refine_ls_shift/su_mean 0.000
_refine_ls_structure_factor_coef Fsqd
_refine_ls_weighting_details 'w=1/[\s^2^(Fo^2^)+(0.0718P)^2^+9.9820P] where P=(Fo^2^+2Fc^2^)/3'
_refine_ls_weighting_scheme calc
_refine_ls_wR_factor_gt 0.1205
_refine_ls_wR_factor_ref 0.1271
_reflns_Friedel_coverage 0.000
_reflns_number_gt 4459
_reflns_number_total 5066
_reflns_threshold_expression 'I > 2\s(I)'
_cod_data_source_file om5b00212_si_004.cif
_cod_data_source_block SAJ09
_cod_original_sg_symbol_H-M 'P 2/c'
_cod_database_code 4087517
_shelx_shelxl_version_number 2014/7
_shelx_space_group_comment
;
The symmetry employed for this shelxl refinement is uniquely defined
by the following loop, which should always be used as a source of
symmetry information in preference to the above space-group names.
They are only intended as comments.
;
_shelx_estimated_absorpt_t_min 0.138
_shelx_estimated_absorpt_t_max 0.639

loop_
_space_group_symop_operation_xyz
'x, y, z'
'-x, y, -z+1/2'
'-x, -y, -z'
'x, -y, z-1/2'

loop_
_atom_site_label
_atom_site_type_symbol
_atom_site_fract_x
_atom_site_fract_y
_atom_site_fract_z
_atom_site_U_iso_or_equiv
_atom_site_adp_type
_atom_site_occupancy
_atom_site_site_symmetry_order
_atom_site_calc_flag
_atom_site_refinement_flags_posn
_atom_site_refinement_flags_adp
_atom_site_refinement_flags_occupancy
U1 U 1.0000 0.41975(3) 0.7500 0.04197(13) Uani 1 2 d S T P
U2 U 0.5000 0.48816(3) 0.7500 0.04439(14) Uani 1 2 d S T P
O1 O 1.0357(4) 0.2661(4) 0.6494(4) 0.0525(13) Uani 1 1 d . . .
O2 O 0.8845(4) 0.5757(4) 0.6774(4) 0.0542(14) Uani 1 1 d . . .
O3 O 0.5954(4) 0.6408(5) 0.8593(4) 0.0538(13) Uani 1 1 d . . .
O4 O 0.4205(4) 0.3333(5) 0.8137(4) 0.0585(15) Uani 1 1 d . . .
C1 C 0.8664(6) 0.3335(7) 0.6408(6) 0.054(2) Uani 1 1 d . . .
H1A H 0.8114 0.3413 0.6628 0.065 Uiso 1 1 calc R U .
H1B H 0.8518 0.3688 0.5805 0.065 Uiso 1 1 calc R U .
C2 C 0.9215(7) 0.5063(6) 0.8495(7) 0.054(2) Uani 1 1 d . . .
H2A H 0.8598 0.4736 0.8400 0.065 Uiso 1 1 calc R U .
H2B H 0.9591 0.4957 0.9147 0.065 Uiso 1 1 calc R U .
C3 C 0.4245(7) 0.5765(7) 0.8494(7) 0.061(2) Uani 1 1 d . . .
H3A H 0.3559 0.5690 0.8225 0.073 Uiso 1 1 calc R U .
H3B H 0.4435 0.5426 0.9106 0.073 Uiso 1 1 calc R U .
C4 C 0.3657(6) 0.4006(7) 0.6416(6) 0.0528(19) Uani 1 1 d . . .
H4A H 0.3077 0.4346 0.6441 0.063 Uiso 1 1 calc R U .
H4B H 0.3693 0.4096 0.5783 0.063 Uiso 1 1 calc R U .
C10 C 0.8807(6) 0.2206(7) 0.6269(5) 0.0524(19) Uani 1 1 d . . .
C11 C 0.9706(6) 0.1876(7) 0.6319(6) 0.0540(19) Uani 1 1 d . . .
C12 C 0.9908(6) 0.0863(6) 0.6206(6) 0.056(2) Uani 1 1 d . . .
H12 H 1.0521 0.0664 0.6226 0.067 Uiso 1 1 calc R U .
C13 C 0.9193(8) 0.0123(7) 0.6058(7) 0.071(3) Uani 1 1 d . . .
H13 H 0.9320 -0.0580 0.5970 0.086 Uiso 1 1 calc R U .
C14 C 0.8318(7) 0.0414(9) 0.6042(8) 0.073(3) Uani 1 1 d . . .
H14 H 0.7839 -0.0088 0.5961 0.088 Uiso 1 1 calc R U .
C15 C 0.8130(6) 0.1443(8) 0.6145(7) 0.064(2) Uani 1 1 d . . .
H15 H 0.7516 0.1636 0.6131 0.077 Uiso 1 1 calc R U .
C16 C 1.1263(6) 0.2411(8) 0.6409(7) 0.066(2) Uani 1 1 d . . .
H16A H 1.1576 0.1906 0.6882 0.099 Uiso 1 1 calc R U .
H16B H 1.1644 0.3038 0.6490 0.099 Uiso 1 1 calc R U .
H16C H 1.1184 0.2120 0.5796 0.099 Uiso 1 1 calc R U .
C20 C 0.9076(6) 0.6191(7) 0.8318(6) 0.0495(18) Uani 1 1 d . . .
C21 C 0.8876(5) 0.6542(6) 0.7411(5) 0.0485(18) Uani 1 1 d . . .
C22 C 0.8729(5) 0.7566(6) 0.7166(6) 0.0517(18) Uani 1 1 d . . .
H22 H 0.8584 0.7775 0.6540 0.062 Uiso 1 1 calc R U .
C23 C 0.8802(7) 0.8287(7) 0.7864(7) 0.065(2) Uani 1 1 d . . .
H23 H 0.8692 0.8995 0.7712 0.078 Uiso 1 1 calc R U .
C24 C 0.9032(7) 0.7981(8) 0.8770(8) 0.069(3) Uani 1 1 d . . .
H24 H 0.9091 0.8481 0.9240 0.083 Uiso 1 1 calc R U .
C25 C 0.9176(6) 0.6956(7) 0.8998(7) 0.061(2) Uani 1 1 d . . .
H25 H 0.9347 0.6759 0.9629 0.073 Uiso 1 1 calc R U .
C26 C 0.8486(7) 0.5999(8) 0.5816(6) 0.068(3) Uani 1 1 d . . .
H26A H 0.7820 0.6165 0.5657 0.102 Uiso 1 1 calc R U .
H26B H 0.8569 0.5405 0.5452 0.102 Uiso 1 1 calc R U .
H26C H 0.8824 0.6593 0.5680 0.102 Uiso 1 1 calc R U .
C30 C 0.4481(5) 0.6889(7) 0.8621(5) 0.0504(19) Uani 1 1 d . . .
C31 C 0.5373(6) 0.7208(7) 0.8692(6) 0.0526(19) Uani 1 1 d . . .
C32 C 0.5652(7) 0.8215(7) 0.8831(6) 0.060(2) Uani 1 1 d . . .
H32 H 0.6274 0.8402 0.8873 0.072 Uiso 1 1 calc R U .
C33 C 0.5021(8) 0.8962(8) 0.8911(8) 0.076(3) Uani 1 1 d . . .
H33 H 0.5213 0.9658 0.9037 0.091 Uiso 1 1 calc R U .
C34 C 0.4126(8) 0.8683(8) 0.8805(8) 0.075(3) Uani 1 1 d . . .
H34 H 0.3682 0.9195 0.8826 0.090 Uiso 1 1 calc R U .
C35 C 0.3853(6) 0.7671(9) 0.8670(6) 0.065(2) Uani 1 1 d . . .
H35 H 0.3224 0.7495 0.8607 0.078 Uiso 1 1 calc R U .
C36 C 0.6927(6) 0.6657(8) 0.8741(7) 0.066(2) Uani 1 1 d . . .
H36A H 0.6972 0.7192 0.8304 0.099 Uiso 1 1 calc R U .
H36B H 0.7260 0.6038 0.8648 0.099 Uiso 1 1 calc R U .
H36C H 0.7208 0.6909 0.9373 0.099 Uiso 1 1 calc R U .
C40 C 0.3594(5) 0.2879(7) 0.6596(5) 0.0480(17) Uani 1 1 d . . .
C41 C 0.3872(5) 0.2551(7) 0.7509(5) 0.0498(18) Uani 1 1 d . . .
C42 C 0.3851(6) 0.1525(7) 0.7755(6) 0.059(2) Uani 1 1 d . . .
H42 H 0.4046 0.1325 0.8385 0.071 Uiso 1 1 calc R U .
C43 C 0.3540(8) 0.0796(7) 0.7059(7) 0.071(3) Uani 1 1 d . . .
H43 H 0.3508 0.0092 0.7218 0.085 Uiso 1 1 calc R U .
C44 C 0.3276(8) 0.1077(8) 0.6142(8) 0.071(3) Uani 1 1 d . . .
H44 H 0.3078 0.0572 0.5671 0.085 Uiso 1 1 calc R U .
C45 C 0.3306(6) 0.2128(8) 0.5920(6) 0.062(2) Uani 1 1 d . . .
H45 H 0.3123 0.2327 0.5290 0.075 Uiso 1 1 calc R U .
C46 C 0.4399(7) 0.3086(8) 0.9100(6) 0.065(2) Uani 1 1 d . . .
H46A H 0.3814 0.2923 0.9223 0.097 Uiso 1 1 calc R U .
H46B H 0.4698 0.3679 0.9476 0.097 Uiso 1 1 calc R U .
H46C H 0.4819 0.2490 0.9256 0.097 Uiso 1 1 calc R U .

loop_
_atom_site_aniso_label
_atom_site_aniso_U_11
_atom_site_aniso_U_22
_atom_site_aniso_U_33
_atom_site_aniso_U_23
_atom_site_aniso_U_13
_atom_site_aniso_U_12
U1 0.0335(2) 0.0546(2) 0.0367(2) 0.000 0.00937(15) 0.000
U2 0.0347(2) 0.0610(2) 0.0350(2) 0.000 0.00733(15) 0.000
O1 0.034(3) 0.065(3) 0.059(3) -0.007(3) 0.014(2) 0.001(2)
O2 0.054(3) 0.067(3) 0.036(3) 0.002(2) 0.006(2) 0.016(3)
O3 0.033(3) 0.074(4) 0.054(3) -0.007(3) 0.013(2) -0.004(2)
O4 0.059(4) 0.075(4) 0.039(3) 0.002(3) 0.011(3) -0.017(3)
C1 0.038(4) 0.064(5) 0.055(5) -0.008(4) 0.005(4) 0.003(4)
C2 0.050(5) 0.061(5) 0.052(5) -0.003(4) 0.017(4) 0.000(4)
C3 0.054(6) 0.074(6) 0.055(5) -0.015(4) 0.019(4) -0.008(4)
C4 0.044(4) 0.065(5) 0.039(4) -0.001(4) -0.002(3) -0.001(4)
C10 0.048(5) 0.067(5) 0.040(4) 0.000(4) 0.010(3) 0.003(4)
C11 0.037(4) 0.069(5) 0.053(5) 0.001(4) 0.010(3) -0.002(4)
C12 0.053(5) 0.061(5) 0.052(5) 0.005(4) 0.016(4) 0.013(4)
C13 0.076(7) 0.057(5) 0.080(7) -0.002(5) 0.023(6) -0.001(5)
C14 0.063(6) 0.075(6) 0.076(7) -0.010(5) 0.014(5) -0.015(5)
C15 0.045(5) 0.079(6) 0.069(6) -0.021(5) 0.017(4) -0.015(4)
C16 0.051(5) 0.077(6) 0.076(6) -0.004(5) 0.027(5) 0.012(4)
C20 0.042(4) 0.060(5) 0.049(5) -0.008(4) 0.017(3) -0.010(3)
C21 0.038(4) 0.063(5) 0.043(4) -0.010(4) 0.011(3) -0.001(3)
C22 0.040(4) 0.058(4) 0.054(5) 0.005(4) 0.010(3) 0.001(3)
C23 0.066(6) 0.058(5) 0.065(6) 0.000(4) 0.011(5) -0.006(4)
C24 0.066(6) 0.060(5) 0.079(7) -0.025(5) 0.021(5) -0.007(4)
C25 0.056(5) 0.072(6) 0.059(5) -0.013(4) 0.026(4) -0.013(4)
C26 0.072(6) 0.080(6) 0.042(5) -0.004(4) 0.001(4) 0.025(5)
C30 0.038(4) 0.077(5) 0.033(4) -0.002(4) 0.007(3) -0.002(4)
C31 0.053(5) 0.061(5) 0.044(4) 0.008(4) 0.016(4) 0.000(4)
C32 0.061(5) 0.065(5) 0.056(5) 0.004(4) 0.021(4) -0.006(4)
C33 0.095(8) 0.056(5) 0.087(8) 0.009(5) 0.044(6) 0.007(5)
C34 0.074(7) 0.071(6) 0.093(8) 0.014(6) 0.043(6) 0.019(5)
C35 0.047(5) 0.094(7) 0.056(5) -0.001(5) 0.019(4) 0.003(5)
C36 0.040(5) 0.079(6) 0.076(6) -0.016(5) 0.015(4) -0.010(4)
C40 0.035(4) 0.066(5) 0.038(4) -0.001(4) 0.005(3) 0.006(3)
C41 0.037(4) 0.068(5) 0.042(4) -0.005(4) 0.008(3) 0.001(3)
C42 0.051(5) 0.068(5) 0.057(5) 0.006(4) 0.015(4) 0.002(4)
C43 0.085(7) 0.058(5) 0.067(6) -0.001(4) 0.021(5) 0.012(5)
C44 0.074(7) 0.067(6) 0.064(6) -0.018(5) 0.013(5) 0.013(5)
C45 0.055(5) 0.079(6) 0.045(5) -0.008(4) 0.003(4) 0.009(4)
C46 0.071(6) 0.081(6) 0.040(4) 0.008(4) 0.014(4) -0.018(5)

loop_
_atom_type_symbol
_atom_type_description
_atom_type_scat_dispersion_real
_atom_type_scat_dispersion_imag
_atom_type_scat_source
C C 0.0181 0.0091 'International Tables Vol C Tables 4.2.6.8 and 6.1.1.4'
H H 0.0000 0.0000 'International Tables Vol C Tables 4.2.6.8 and 6.1.1.4'
O O 0.0492 0.0322 'International Tables Vol C Tables 4.2.6.8 and 6.1.1.4'
U U -4.3638 13.4090 'International Tables Vol C Tables 4.2.6.8 and 6.1.1.4'

loop_
_geom_angle_atom_site_label_1
_geom_angle_atom_site_label_2
_geom_angle_atom_site_label_3
_geom_angle
_geom_angle_site_symmetry_1
_geom_angle_site_symmetry_3
C1 U1 C1 125.6(4) 2_756 .
C1 U1 C2 103.8(3) 2_756 .
C1 U1 C2 100.2(3) . .
C1 U1 C2 100.2(3) 2_756 2_756
C1 U1 C2 103.8(3) . 2_756
C2 U1 C2 125.8(4) . 2_756
C1 U1 O1 62.4(2) 2_756 2_756
C1 U1 O1 77.3(3) . 2_756
C2 U1 O1 76.4(2) . 2_756
C2 U1 O1 156.2(2) 2_756 2_756
C1 U1 O1 77.3(3) 2_756 .
C1 U1 O1 62.4(2) . .
C2 U1 O1 156.2(2) . .
C2 U1 O1 76.4(2) 2_756 .
O1 U1 O1 83.5(3) 2_756 .
C1 U1 O2 156.8(3) 2_756 .
C1 U1 O2 76.9(2) . .
C2 U1 O2 62.3(2) . .
C2 U1 O2 77.0(3) 2_756 .
O1 U1 O2 125.56(17) 2_756 .
O1 U1 O2 123.24(17) . .
C1 U1 O2 76.9(2) 2_756 2_756
C1 U1 O2 156.8(3) . 2_756
C2 U1 O2 77.0(3) . 2_756
C2 U1 O2 62.3(3) 2_756 2_756
O1 U1 O2 123.24(17) 2_756 2_756
O1 U1 O2 125.56(17) . 2_756
O2 U1 O2 81.6(3) . 2_756
C3 U2 C3 124.1(5) 2_656 .
C3 U2 C4 101.0(3) 2_656 2_656
C3 U2 C4 104.0(3) . 2_656
C3 U2 C4 104.0(3) 2_656 .
C3 U2 C4 101.0(3) . .
C4 U2 C4 124.9(4) 2_656 .
C3 U2 O4 77.2(3) 2_656 2_656
C3 U2 O4 157.7(3) . 2_656
C4 U2 O4 61.9(2) 2_656 2_656
C4 U2 O4 77.0(2) . 2_656
C3 U2 O4 157.7(3) 2_656 .
C3 U2 O4 77.2(3) . .
C4 U2 O4 77.0(3) 2_656 .
C4 U2 O4 61.9(2) . .
O4 U2 O4 82.5(3) 2_656 .
C3 U2 O3 62.2(3) 2_656 2_656
C3 U2 O3 77.2(3) . 2_656
C4 U2 O3 157.6(3) 2_656 2_656
C4 U2 O3 75.8(2) . 2_656
O4 U2 O3 122.64(17) 2_656 2_656
O4 U2 O3 124.38(18) . 2_656
C3 U2 O3 77.2(3) 2_656 .
C3 U2 O3 62.2(3) . .
C4 U2 O3 75.8(2) 2_656 .
C4 U2 O3 157.6(2) . .
O4 U2 O3 124.38(18) 2_656 .
O4 U2 O3 122.65(17) . .
O3 U2 O3 85.5(3) 2_656 .
C11 O1 C16 116.8(7) . .
C11 O1 U1 113.8(5) . .
C16 O1 U1 125.7(5) . .
C21 O2 C26 118.2(6) . .
C21 O2 U1 112.8(4) . .
C26 O2 U1 125.5(5) . .
C31 O3 C36 117.1(7) . .
C31 O3 U2 112.5(4) . .
C36 O3 U2 125.3(5) . .
C41 O4 C46 117.4(7) . .
C41 O4 U2 114.0(5) . .
C46 O4 U2 124.5(5) . .
C10 C1 U1 114.7(5) . .
C10 C1 H1A 108.6 . .
U1 C1 H1A 108.6 . .
C10 C1 H1B 108.6 . .
U1 C1 H1B 108.6 . .
H1A C1 H1B 107.6 . .
C20 C2 U1 113.7(6) . .
C20 C2 H2A 108.8 . .
U1 C2 H2A 108.8 . .
C20 C2 H2B 108.8 . .
U1 C2 H2B 108.8 . .
H2A C2 H2B 107.7 . .
C30 C3 U2 113.5(6) . .
C30 C3 H3A 108.9 . .
U2 C3 H3A 108.9 . .
C30 C3 H3B 108.9 . .
U2 C3 H3B 108.9 . .
H3A C3 H3B 107.7 . .
C40 C4 U2 114.4(5) . .
C40 C4 H4A 108.6 . .
U2 C4 H4A 108.6 . .
C40 C4 H4B 108.6 . .
U2 C4 H4B 108.6 . .
H4A C4 H4B 107.6 . .
C15 C10 C11 116.5(8) . .
C15 C10 C1 125.4(8) . .
C11 C10 C1 118.0(8) . .
C12 C11 O1 124.0(8) . .
C12 C11 C10 122.3(8) . .
O1 C11 C10 113.7(8) . .
C11 C12 C13 119.0(8) . .
C11 C12 H12 120.5 . .
C13 C12 H12 120.5 . .
C14 C13 C12 120.1(9) . .
C14 C13 H13 120.0 . .
C12 C13 H13 120.0 . .
C13 C14 C15 119.7(9) . .
C13 C14 H14 120.2 . .
C15 C14 H14 120.2 . .
C14 C15 C10 122.3(9) . .
C14 C15 H15 118.9 . .
C10 C15 H15 118.9 . .
O1 C16 H16A 109.5 . .
O1 C16 H16B 109.5 . .
H16A C16 H16B 109.5 . .
O1 C16 H16C 109.5 . .
H16A C16 H16C 109.5 . .
H16B C16 H16C 109.5 . .
C21 C20 C25 116.1(8) . .
C21 C20 C2 118.3(8) . .
C25 C20 C2 125.5(8) . .
C22 C21 C20 123.4(8) . .
C22 C21 O2 123.0(7) . .
C20 C21 O2 113.6(7) . .
C21 C22 C23 118.0(8) . .
C21 C22 H22 121.0 . .
C23 C22 H22 121.0 . .
C24 C23 C22 120.7(9) . .
C24 C23 H23 119.7 . .
C22 C23 H23 119.7 . .
C23 C24 C25 120.3(9) . .
C23 C24 H24 119.9 . .
C25 C24 H24 119.9 . .
C24 C25 C20 121.4(9) . .
C24 C25 H25 119.3 . .
C20 C25 H25 119.3 . .
O2 C26 H26A 109.5 . .
O2 C26 H26B 109.5 . .
H26A C26 H26B 109.5 . .
O2 C26 H26C 109.5 . .
H26A C26 H26C 109.5 . .
H26B C26 H26C 109.5 . .
C31 C30 C35 115.8(8) . .
C31 C30 C3 119.2(8) . .
C35 C30 C3 125.0(8) . .
C32 C31 C30 122.9(9) . .
C32 C31 O3 123.7(8) . .
C30 C31 O3 113.4(7) . .
C31 C32 C33 119.6(9) . .
C31 C32 H32 120.2 . .
C33 C32 H32 120.2 . .
C34 C33 C32 119.0(10) . .
C34 C33 H33 120.5 . .
C32 C33 H33 120.5 . .
C33 C34 C35 120.9(10) . .
C33 C34 H34 119.6 . .
C35 C34 H34 119.6 . .
C34 C35 C30 121.7(9) . .
C34 C35 H35 119.2 . .
C30 C35 H35 119.2 . .
O3 C36 H36A 109.5 . .
O3 C36 H36B 109.5 . .
H36A C36 H36B 109.5 . .
O3 C36 H36C 109.5 . .
H36A C36 H36C 109.5 . .
H36B C36 H36C 109.5 . .
C45 C40 C41 117.2(8) . .
C45 C40 C4 124.9(8) . .
C41 C40 C4 117.8(7) . .
O4 C41 C42 123.5(8) . .
O4 C41 C40 113.7(7) . .
C42 C41 C40 122.7(8) . .
C41 C42 C43 118.5(8) . .
C41 C42 H42 120.7 . .
C43 C42 H42 120.7 . .
C44 C43 C42 121.1(9) . .
C44 C43 H43 119.4 . .
C42 C43 H43 119.4 . .
C43 C44 C45 118.6(9) . .
C43 C44 H44 120.7 . .
C45 C44 H44 120.7 . .
C40 C45 C44 121.8(9) . .
C40 C45 H45 119.1 . .
C44 C45 H45 119.1 . .
O4 C46 H46A 109.5 . .
O4 C46 H46B 109.5 . .
H46A C46 H46B 109.5 . .
O4 C46 H46C 109.5 . .
H46A C46 H46C 109.5 . .
H46B C46 H46C 109.5 . .

loop_
_geom_bond_atom_site_label_1
_geom_bond_atom_site_label_2
_geom_bond_distance
_geom_bond_site_symmetry_2
U1 C1 2.446(8) 2_756
U1 C1 2.446(8) .
U1 C2 2.466(9) .
U1 C2 2.466(9) 2_756
U1 O1 2.671(5) 2_756
U1 O1 2.671(5) .
U1 O2 2.672(5) .
U1 O2 2.672(5) 2_756
U2 C3 2.446(10) 2_656
U2 C3 2.446(9) .
U2 C4 2.455(8) 2_656
U2 C4 2.455(8) .
U2 O4 2.672(6) 2_656
U2 O4 2.672(6) .
U2 O3 2.696(6) 2_656
U2 O3 2.696(6) .
O1 C11 1.380(10) .
O1 C16 1.447(10) .
O2 C21 1.399(9) .
O2 C26 1.427(10) .
O3 C31 1.394(10) .
O3 C36 1.448(10) .
O4 C41 1.379(10) .
O4 C46 1.442(10) .
C1 C10 1.505(12) .
C1 H1A 0.9900 .
C1 H1B 0.9900 .
C2 C20 1.490(12) .
C2 H2A 0.9900 .
C2 H2B 0.9900 .
C3 C30 1.499(12) .
C3 H3A 0.9900 .
C3 H3B 0.9900 .
C4 C40 1.497(12) .
C4 H4A 0.9900 .
C4 H4B 0.9900 .
C10 C15 1.390(12) .
C10 C11 1.398(12) .
C11 C12 1.372(12) .
C12 C13 1.406(13) .
C12 H12 0.9500 .
C13 C14 1.363(15) .
C13 H13 0.9500 .
C14 C15 1.384(15) .
C14 H14 0.9500 .
C15 H15 0.9500 .
C16 H16A 0.9800 .
C16 H16B 0.9800 .
C16 H16C 0.9800 .
C20 C21 1.397(12) .
C20 C25 1.410(12) .
C21 C22 1.379(12) .
C22 C23 1.396(13) .
C22 H22 0.9500 .
C23 C24 1.374(14) .
C23 H23 0.9500 .
C24 C25 1.375(14) .
C24 H24 0.9500 .
C25 H25 0.9500 .
C26 H26A 0.9800 .
C26 H26B 0.9800 .
C26 H26C 0.9800 .
C30 C31 1.377(12) .
C30 C35 1.404(13) .
C31 C32 1.368(12) .
C32 C33 1.389(14) .
C32 H32 0.9500 .
C33 C34 1.355(15) .
C33 H33 0.9500 .
C34 C35 1.371(15) .
C34 H34 0.9500 .
C35 H35 0.9500 .
C36 H36A 0.9800 .
C36 H36B 0.9800 .
C36 H36C 0.9800 .
C40 C45 1.386(12) .
C40 C41 1.390(11) .
C41 C42 1.385(12) .
C42 C43 1.390(13) .
C42 H42 0.9500 .
C43 C44 1.379(14) .
C43 H43 0.9500 .
C44 C45 1.409(15) .
C44 H44 0.9500 .
C45 H45 0.9500 .
C46 H46A 0.9800 .
C46 H46B 0.9800 .
C46 H46C 0.9800 .

loop_
_geom_torsion_atom_site_label_1
_geom_torsion_atom_site_label_2
_geom_torsion_atom_site_label_3
_geom_torsion_atom_site_label_4
_geom_torsion
U1 C1 C10 C15 142.6(8)
U1 C1 C10 C11 -33.5(10)
C16 O1 C11 C12 9.8(12)
U1 O1 C11 C12 -149.6(7)
C16 O1 C11 C10 -170.4(7)
U1 O1 C11 C10 30.3(8)
C15 C10 C11 C12 3.3(13)
C1 C10 C11 C12 179.8(8)
C15 C10 C11 O1 -176.6(8)
C1 C10 C11 O1 -0.1(11)
O1 C11 C12 C13 178.1(9)
C10 C11 C12 C13 -1.8(14)
C11 C12 C13 C14 -0.9(15)
C12 C13 C14 C15 1.8(17)
C13 C14 C15 C10 -0.2(17)
C11 C10 C15 C14 -2.3(14)
C1 C10 C15 C14 -178.5(10)
U1 C2 C20 C21 35.7(9)
U1 C2 C20 C25 -140.9(7)
C25 C20 C21 C22 -3.4(12)
C2 C20 C21 C22 179.6(8)
C25 C20 C21 O2 176.0(7)
C2 C20 C21 O2 -0.9(10)
C26 O2 C21 C22 -11.4(12)
U1 O2 C21 C22 148.5(6)
C26 O2 C21 C20 169.1(7)
U1 O2 C21 C20 -31.0(8)
C20 C21 C22 C23 1.1(12)
O2 C21 C22 C23 -178.3(8)
C21 C22 C23 C24 1.3(13)
C22 C23 C24 C25 -1.2(15)
C23 C24 C25 C20 -1.3(15)
C21 C20 C25 C24 3.5(12)
C2 C20 C25 C24 -179.9(9)
U2 C3 C30 C31 -37.4(10)
U2 C3 C30 C35 142.2(7)
C35 C30 C31 C32 2.1(12)
C3 C30 C31 C32 -178.3(9)
C35 C30 C31 O3 -177.0(7)
C3 C30 C31 O3 2.6(11)
C36 O3 C31 C32 6.5(12)
U2 O3 C31 C32 -149.7(7)
C36 O3 C31 C30 -174.5(7)
U2 O3 C31 C30 29.4(8)
C30 C31 C32 C33 0.3(14)
O3 C31 C32 C33 179.2(8)
C31 C32 C33 C34 -3.0(15)
C32 C33 C34 C35 3.3(17)
C33 C34 C35 C30 -0.9(17)
C31 C30 C35 C34 -1.8(13)
C3 C30 C35 C34 178.7(10)
U2 C4 C40 C45 -142.3(7)
U2 C4 C40 C41 35.6(9)
C46 O4 C41 C42 -10.2(12)
U2 O4 C41 C42 148.1(7)
C46 O4 C41 C40 172.5(7)
U2 O4 C41 C40 -29.2(8)
C45 C40 C41 O4 176.1(7)
C4 C40 C41 O4 -2.0(10)
C45 C40 C41 C42 -1.3(12)
C4 C40 C41 C42 -179.4(8)
O4 C41 C42 C43 -177.1(8)
C40 C41 C42 C43 0.0(13)
C41 C42 C43 C44 1.5(15)
C42 C43 C44 C45 -1.6(16)
C41 C40 C45 C44 1.2(13)
C4 C40 C45 C44 179.1(9)
C43 C44 C45 C40 0.2(16)
